data_7210884
loop_
_publ_author_name
'Zhao, Wen'
'Han, Jie'
'Tian, Ge'
'Zhao, Xiao-Li'

_publ_section_title
;
 Ancillary ligand-assisted structural diversity of six new MOFs with
 5-(4-carboxybenzoylamino)-isophthalic acid: syntheses, crystal structures
 and photoluminescence properties
;
_journal_issue 37
_journal_name_full CrystEngComm
_journal_page_first 7522
_journal_paper_doi 10.1039/c3ce40858b
_journal_volume 15
_journal_year 2013
_chemical_formula_sum 'C86 H74 Co3 N12 O18'
_chemical_formula_weight 1740.36
_chemical_name_systematic
; 
 ? 
;
_space_group_IT_number 15
_symmetry_cell_setting monoclinic
_symmetry_space_group_name_Hall '-C 2yc'
_symmetry_space_group_name_H-M 'C 1 2/c 1'
_atom_sites_solution_hydrogens geom
_atom_sites_solution_primary direct
_atom_sites_solution_secondary difmap
_audit_creation_method SHELXL-97
_cell_angle_alpha 90.00
_cell_angle_beta 95.409(7)
_cell_angle_gamma 90.00
_cell_formula_units_Z 4
_cell_length_a 24.585(5)
_cell_length_b 13.726(2)
_cell_length_c 23.486(4)
_cell_measurement_temperature 296(2)
_cell_volume 7890(2)
_computing_structure_refinement 'SHELXL-97 (Sheldrick, 2008)'
_computing_structure_solution 'SHELXS-97 (Sheldrick, 2008)'
_diffrn_ambient_temperature 296(2)
_diffrn_measured_fraction_theta_full 0.997
_diffrn_measured_fraction_theta_max 0.997
_diffrn_radiation_monochromator graphite
_diffrn_radiation_source 'fine-focus sealed tube'
_diffrn_radiation_type MoK\a
_diffrn_radiation_wavelength 0.71073
_diffrn_reflns_av_R_equivalents 0.0656
_diffrn_reflns_av_sigmaI/netI 0.0479
_diffrn_reflns_limit_h_max 27
_diffrn_reflns_limit_h_min -29
_diffrn_reflns_limit_k_max 16
_diffrn_reflns_limit_k_min -16
_diffrn_reflns_limit_l_max 28
_diffrn_reflns_limit_l_min -28
_diffrn_reflns_number 37420
_diffrn_reflns_theta_full 25.25
_diffrn_reflns_theta_max 25.25
_diffrn_reflns_theta_min 1.70
_exptl_absorpt_coefficient_mu 0.704
_exptl_absorpt_correction_T_max 0.9209
_exptl_absorpt_correction_T_min 0.8431
_exptl_absorpt_correction_type multi-scan
_exptl_absorpt_process_details sadabs
_exptl_crystal_colour purple
_exptl_crystal_density_diffrn 1.465
_exptl_crystal_density_method 'not measured'
_exptl_crystal_description block
_exptl_crystal_F_000 3596
_exptl_crystal_size_max 0.25
_exptl_crystal_size_mid 0.17
_exptl_crystal_size_min 0.12
_refine_diff_density_max 0.709
_refine_diff_density_min -0.746
_refine_diff_density_rms 0.075
_refine_ls_extinction_method none
_refine_ls_goodness_of_fit_ref 1.019
_refine_ls_hydrogen_treatment constr
_refine_ls_matrix_type full
_refine_ls_number_parameters 582
_refine_ls_number_reflns 7130
_refine_ls_number_restraints 139
_refine_ls_restrained_S_all 1.070
_refine_ls_R_factor_all 0.0737
_refine_ls_R_factor_gt 0.0466
_refine_ls_shift/su_max 0.002
_refine_ls_shift/su_mean 0.000
_refine_ls_structure_factor_coef Fsqd
_refine_ls_weighting_details 'calc w=1/[\s^2^(Fo^2^)+(0.0595P)^2^+21.5948P] where P=(Fo^2^+2Fc^2^)/3'
_refine_ls_weighting_scheme calc
_refine_ls_wR_factor_gt 0.1151
_refine_ls_wR_factor_ref 0.1328
_reflns_number_gt 5149
_reflns_number_total 7130
_reflns_threshold_expression >2sigma(I)
_cod_data_source_file c3ce40858b.txt
_cod_data_source_block z
_cod_depositor_comments
;
The following automatic conversions were performed:

'_symmetry_cell_setting' value 'Monoclinic' changed to 'monoclinic'
according to /home/saulius/struct/CIF-dictionaries/cif_core.dic
dictionary named 'cif_core.dic' version 2.4.2 from 2011-04-26.

Automatic conversion script
Id: cif_fix_values 1891 2012-01-12 08:04:46Z andrius 
;
_cod_original_sg_symbol_H-M C2/c
_cod_database_code 7210884

loop_
_symmetry_equiv_pos_as_xyz
'x, y, z'
'-x, y, -z+1/2'
'x+1/2, y+1/2, z'
'-x+1/2, y+1/2, -z+1/2'
'-x, -y, -z'
'x, -y, z-1/2'
'-x+1/2, -y+1/2, -z'
'x+1/2, -y+1/2, z-1/2'

loop_
_atom_site_label
_atom_site_type_symbol
_atom_site_fract_x
_atom_site_fract_y
_atom_site_fract_z
_atom_site_U_iso_or_equiv
_atom_site_adp_type
_atom_site_occupancy
_atom_site_symmetry_multiplicity
_atom_site_calc_flag
_atom_site_refinement_flags
_atom_site_disorder_assembly
_atom_site_disorder_group
N1 N 0.16903(13) 0.2242(3) 0.22006(13) 0.0348(8) Uani 1 1 d . . .
H1A H 0.1442 0.1950 0.2371 0.042 Uiso 1 1 calc R . .
N2 N 0.50158(13) 0.1507(2) 0.18029(13) 0.0303(7) Uani 1 1 d . . .
N3 N 0.50581(13) 0.3696(2) 0.31593(13) 0.0313(7) Uani 1 1 d . . .
N4 N 0.32615(12) 0.4276(2) 0.51653(13) 0.0283(7) Uani 1 1 d . . .
N5 N 0.33000(13) 1.1127(2) 0.52757(13) 0.0293(7) Uani 1 1 d . . .
Co2 Co 0.331505(19) 0.27059(3) 0.521708(19) 0.01931(14) Uani 1 1 d . . .
Co1 Co 0.5000 0.25828(5) 0.2500 0.02036(17) Uani 1 2 d S . .
O1 O -0.10973(11) 0.2135(2) 0.10479(13) 0.0442(7) Uani 1 1 d . . .
O2 O -0.08236(11) 0.2379(2) 0.02029(13) 0.0414(7) Uani 1 1 d . . .
O3 O 0.23055(10) 0.2254(2) 0.42868(11) 0.0331(6) Uani 1 1 d . . .
O4 O 0.31843(10) 0.26369(18) 0.43537(10) 0.0266(6) Uani 1 1 d . . .
O5 O 0.36807(12) 0.2062(3) 0.17752(12) 0.0528(9) Uani 1 1 d . . .
O6 O 0.41544(10) 0.26125(19) 0.25585(11) 0.0314(6) Uani 1 1 d . . .
O7 O 0.18662(12) 0.2950(3) 0.13672(13) 0.0575(10) Uani 1 1 d . . .
C1 C -0.01381(16) 0.2338(3) 0.09892(17) 0.0321(9) Uani 1 1 d . . .
C2 C -0.00035(18) 0.2240(4) 0.1572(2) 0.0561(14) Uani 1 1 d . . .
H2A H -0.0277 0.2129 0.1812 0.067 Uiso 1 1 calc R . .
C3 C 0.05354(18) 0.2305(4) 0.18022(19) 0.0576(15) Uani 1 1 d . . .
H3A H 0.0620 0.2235 0.2194 0.069 Uiso 1 1 calc R . .
C4 C 0.09469(16) 0.2474(3) 0.14561(16) 0.0333(9) Uani 1 1 d . . .
C5 C 0.08078(17) 0.2590(3) 0.08744(17) 0.0397(10) Uani 1 1 d . . .
H5A H 0.1079 0.2725 0.0635 0.048 Uiso 1 1 calc R . .
C6 C 0.02724(17) 0.2507(3) 0.06460(17) 0.0376(10) Uani 1 1 d . . .
H6A H 0.0189 0.2567 0.0253 0.045 Uiso 1 1 calc R . .
C7 C 0.22137(14) 0.2320(3) 0.25084(15) 0.0269(8) Uani 1 1 d . . .
C8 C 0.22301(14) 0.2342(3) 0.31016(15) 0.0253(8) Uani 1 1 d . . .
H8A H 0.1908 0.2302 0.3278 0.030 Uiso 1 1 calc R . .
C9 C 0.27292(14) 0.2423(2) 0.34321(14) 0.0212(7) Uani 1 1 d . . .
C10 C 0.32094(15) 0.2470(3) 0.31667(15) 0.0247(8) Uani 1 1 d . . .
H10A H 0.3542 0.2539 0.3387 0.030 Uiso 1 1 calc R . .
C11 C 0.31977(15) 0.2414(3) 0.25696(15) 0.0256(8) Uani 1 1 d . . .
C12 C 0.26971(15) 0.2337(3) 0.22465(15) 0.0293(8) Uani 1 1 d . . .
H12A H 0.2685 0.2295 0.1850 0.035 Uiso 1 1 calc R . .
C13 C -0.07220(16) 0.2274(3) 0.07322(18) 0.0325(9) Uani 1 1 d . . .
C14 C 0.27373(14) 0.2445(2) 0.40719(14) 0.0192(7) Uani 1 1 d . . .
C15 C 0.37195(15) 0.2367(3) 0.22726(15) 0.0281(8) Uani 1 1 d . . .
C16 C 0.15413(16) 0.2578(3) 0.16679(16) 0.0344(9) Uani 1 1 d . . .
C17 C 0.47130(17) 0.0709(3) 0.17332(17) 0.0372(10) Uani 1 1 d . . .
H17A H 0.4513 0.0512 0.2030 0.045 Uiso 1 1 calc R . .
C18 C 0.46801(18) 0.0155(3) 0.12394(17) 0.0419(11) Uani 1 1 d . . .
H18A H 0.4471 -0.0410 0.1218 0.050 Uiso 1 1 calc R . .
C19 C 0.49550(17) 0.0430(3) 0.07750(16) 0.0335(9) Uani 1 1 d . . .
C20 C 0.52867(17) 0.1249(3) 0.08570(17) 0.0383(10) Uani 1 1 d . . .
H20A H 0.5494 0.1458 0.0569 0.046 Uiso 1 1 calc R . .
C21 C 0.53070(16) 0.1749(3) 0.13655(16) 0.0361(10) Uani 1 1 d . . .
H21A H 0.5536 0.2289 0.1411 0.043 Uiso 1 1 calc R . .
C22 C 0.48819(17) -0.0104(3) 0.02363(16) 0.0384(10) Uani 1 1 d . . .
H22A H 0.4649 -0.0640 0.0222 0.046 Uiso 1 1 calc R . .
C23 C 0.54275(17) 0.3599(3) 0.36105(18) 0.0436(11) Uani 1 1 d . . .
H23A H 0.5734 0.3219 0.3570 0.052 Uiso 1 1 calc R . .
C24 C 0.53795(17) 0.4029(3) 0.41292(18) 0.0446(11) Uani 1 1 d . . .
H24A H 0.5649 0.3931 0.4429 0.053 Uiso 1 1 calc R . .
C25 C 0.49323(17) 0.4609(3) 0.42090(17) 0.0365(10) Uani 1 1 d . . .
C26 C 0.45640(19) 0.4753(3) 0.37342(17) 0.0457(11) Uani 1 1 d . . .
H26A H 0.4265 0.5162 0.3757 0.055 Uiso 1 1 calc R . .
C27 C 0.46402(19) 0.4291(3) 0.32276(17) 0.0404(11) Uani 1 1 d . . .
H27A H 0.4386 0.4400 0.2915 0.048 Uiso 1 1 calc R . .
C28 C 0.48345(18) 0.5035(3) 0.47613(17) 0.0403(10) Uani 1 1 d . . .
H28A H 0.4513 0.5385 0.4779 0.048 Uiso 1 1 calc R . .
C29 C 0.32155(17) 0.4818(3) 0.56281(17) 0.0345(9) Uani 1 1 d . . .
H29A H 0.3209 0.4503 0.5978 0.041 Uiso 1 1 calc R . .
C30 C 0.31768(17) 0.5823(3) 0.56188(18) 0.0365(10) Uani 1 1 d . . .
H30A H 0.3152 0.6166 0.5957 0.044 Uiso 1 1 calc R . .
C31 C 0.31744(16) 0.6319(3) 0.51037(17) 0.0322(9) Uani 1 1 d . . .
C32 C 0.32070(19) 0.5756(3) 0.46212(18) 0.0420(11) Uani 1 1 d . . .
H32A H 0.3196 0.6050 0.4264 0.050 Uiso 1 1 calc R . .
C33 C 0.32563(18) 0.4757(3) 0.46686(17) 0.0396(10) Uani 1 1 d . . .
H33A H 0.3288 0.4398 0.4338 0.047 Uiso 1 1 calc R . .
C34 C 0.31500(17) 0.7387(3) 0.50429(18) 0.0355(9) Uani 1 1 d . . .
H34A H 0.3038 0.7636 0.4682 0.043 Uiso 1 1 calc R . .
C35 C 0.32740(18) 0.8021(3) 0.54590(18) 0.0388(10) Uani 1 1 d . . .
H35A H 0.3364 0.7782 0.5826 0.047 Uiso 1 1 calc R . .
C36 C 0.32774(16) 0.9084(3) 0.53749(17) 0.0345(9) Uani 1 1 d . . .
C37 C 0.3287(2) 0.9688(3) 0.58452(18) 0.0451(11) Uani 1 1 d . . .
H37A H 0.3289 0.9421 0.6210 0.054 Uiso 1 1 calc R . .
C38 C 0.32921(19) 1.0680(3) 0.57767(18) 0.0407(10) Uani 1 1 d . . .
H38A H 0.3290 1.1065 0.6102 0.049 Uiso 1 1 calc R . .
C39 C 0.33021(18) 1.0545(3) 0.48221(17) 0.0390(10) Uani 1 1 d . . .
H39A H 0.3315 1.0832 0.4465 0.047 Uiso 1 1 calc R . .
C40 C 0.32858(18) 0.9539(3) 0.48522(18) 0.0411(10) Uani 1 1 d . . .
H40A H 0.3280 0.9170 0.4520 0.049 Uiso 1 1 calc R . .
O1W O 0.39288(15) 0.6009(3) 0.20805(15) 0.0719(11) Uani 1 1 d D . .
H1WA H 0.3982 0.6213 0.1655 0.108 Uiso 1 1 d RD . .
H1WB H 0.3645 0.5552 0.2136 0.108 Uiso 1 1 d RD . .
O01 O 0.3026(9) 0.4906(12) 0.2029(8) 0.220(4) Uani 0.50 1 d PDU A 1
N01 N 0.2126(9) 0.4856(15) 0.2328(7) 0.220(4) Uani 0.50 1 d PDU A 1
C01 C 0.2547(9) 0.476(4) 0.1917(8) 0.220(4) Uani 0.50 1 d PDU A 1
C02 C 0.2358(11) 0.4847(14) 0.2948(6) 0.221(4) Uani 0.50 1 d PDU A 1
C03 C 0.1552(9) 0.4875(13) 0.2038(9) 0.222(4) Uani 0.50 1 d PDU A 1
O1' O 0.3018(10) 0.4620(11) 0.1915(8) 0.220(4) Uani 0.50 1 d PDU B 2
N1' N 0.2357(8) 0.4866(16) 0.2541(7) 0.220(4) Uani 0.50 1 d PDU B 2
C1' C 0.2546(9) 0.483(3) 0.1979(7) 0.220(4) Uani 0.50 1 d PDU B 2
C2' C 0.2774(10) 0.5017(13) 0.3043(6) 0.218(4) Uani 0.50 1 d PDU B 2
C3' C 0.1758(9) 0.4739(13) 0.2588(9) 0.219(4) Uani 0.50 1 d PDU B 2

loop_
_atom_site_aniso_label
_atom_site_aniso_U_11
_atom_site_aniso_U_22
_atom_site_aniso_U_33
_atom_site_aniso_U_23
_atom_site_aniso_U_13
_atom_site_aniso_U_12
N1 0.0171(17) 0.064(2) 0.0224(17) 0.0031(15) -0.0019(13) -0.0078(15)
N2 0.0275(18) 0.0415(19) 0.0221(16) -0.0064(14) 0.0043(14) -0.0032(14)
N3 0.0322(19) 0.0401(19) 0.0218(16) -0.0065(14) 0.0042(14) -0.0035(15)
N4 0.0285(18) 0.0273(16) 0.0290(17) -0.0011(13) 0.0027(14) -0.0016(13)
N5 0.0317(19) 0.0252(16) 0.0304(18) -0.0011(14) 0.0003(14) 0.0002(13)
Co2 0.0168(3) 0.0244(2) 0.0166(2) -0.00073(19) 0.00068(18) -0.00002(18)
Co1 0.0174(4) 0.0308(4) 0.0131(3) 0.000 0.0024(3) 0.000
O1 0.0228(16) 0.062(2) 0.0466(18) -0.0006(15) -0.0021(14) -0.0007(13)
O2 0.0267(16) 0.0578(19) 0.0371(17) 0.0066(14) -0.0111(13) -0.0010(13)
O3 0.0230(15) 0.0532(17) 0.0242(14) 0.0012(12) 0.0084(11) -0.0008(12)
O4 0.0236(14) 0.0367(14) 0.0185(12) -0.0009(10) -0.0038(11) -0.0059(11)
O5 0.0359(18) 0.095(3) 0.0283(16) -0.0187(16) 0.0085(14) -0.0140(17)
O6 0.0149(14) 0.0550(17) 0.0246(14) -0.0002(12) 0.0027(11) -0.0035(11)
O7 0.0262(17) 0.111(3) 0.0338(17) 0.0254(18) -0.0051(14) -0.0162(17)
C1 0.022(2) 0.042(2) 0.030(2) -0.0007(17) -0.0067(17) 0.0019(16)
C2 0.021(2) 0.113(4) 0.035(2) 0.005(3) 0.0017(19) -0.008(2)
C3 0.025(2) 0.123(5) 0.024(2) 0.012(3) -0.0042(19) -0.007(3)
C4 0.021(2) 0.054(3) 0.024(2) -0.0001(18) -0.0034(16) -0.0036(17)
C5 0.023(2) 0.071(3) 0.025(2) 0.004(2) -0.0008(17) -0.0032(19)
C6 0.024(2) 0.062(3) 0.025(2) 0.0017(19) -0.0066(17) -0.0002(18)
C7 0.0151(19) 0.046(2) 0.0186(18) 0.0018(16) -0.0041(15) -0.0012(16)
C8 0.0167(19) 0.036(2) 0.0232(18) 0.0006(15) 0.0029(15) -0.0019(15)
C9 0.0209(19) 0.0260(18) 0.0165(17) -0.0017(13) 0.0003(14) -0.0018(14)
C10 0.0169(19) 0.035(2) 0.0220(18) 0.0000(15) -0.0011(15) -0.0020(14)
C11 0.021(2) 0.036(2) 0.0201(18) 0.0009(15) 0.0016(15) -0.0015(15)
C12 0.023(2) 0.049(2) 0.0155(17) 0.0007(16) -0.0008(15) -0.0036(17)
C13 0.022(2) 0.033(2) 0.043(2) -0.0020(18) 0.0001(19) -0.0001(16)
C14 0.024(2) 0.0170(16) 0.0169(17) -0.0005(13) 0.0039(15) 0.0028(13)
C15 0.023(2) 0.043(2) 0.0185(18) 0.0019(16) 0.0038(16) 0.0000(16)
C16 0.019(2) 0.061(3) 0.023(2) 0.0002(18) -0.0013(17) -0.0049(18)
C17 0.042(3) 0.041(2) 0.030(2) -0.0037(18) 0.0104(19) -0.0063(19)
C18 0.051(3) 0.038(2) 0.037(2) -0.0075(19) 0.009(2) -0.011(2)
C19 0.037(2) 0.037(2) 0.026(2) -0.0065(17) 0.0004(18) 0.0001(18)
C20 0.038(3) 0.050(3) 0.029(2) -0.0114(18) 0.0131(19) -0.0073(19)
C21 0.033(2) 0.047(2) 0.030(2) -0.0131(18) 0.0099(18) -0.0101(18)
C22 0.043(3) 0.039(2) 0.033(2) -0.0155(19) 0.0025(19) -0.0035(19)
C23 0.025(2) 0.068(3) 0.038(2) -0.023(2) 0.0006(19) 0.003(2)
C24 0.032(2) 0.071(3) 0.030(2) -0.022(2) -0.0042(19) 0.004(2)
C25 0.042(3) 0.039(2) 0.029(2) -0.0098(17) 0.0065(19) -0.0024(18)
C26 0.056(3) 0.047(3) 0.033(2) -0.0114(19) -0.004(2) 0.020(2)
C27 0.055(3) 0.037(2) 0.028(2) -0.0058(17) -0.005(2) 0.013(2)
C28 0.042(3) 0.049(3) 0.031(2) -0.0134(19) 0.0067(18) 0.007(2)
C29 0.040(2) 0.031(2) 0.031(2) -0.0003(17) 0.0018(18) -0.0012(17)
C30 0.043(3) 0.030(2) 0.037(2) -0.0080(17) 0.0058(19) -0.0004(18)
C31 0.025(2) 0.029(2) 0.042(2) 0.0035(17) 0.0017(18) -0.0017(15)
C32 0.061(3) 0.031(2) 0.033(2) 0.0038(18) 0.001(2) -0.004(2)
C33 0.058(3) 0.031(2) 0.030(2) 0.0027(17) 0.006(2) -0.0036(19)
C34 0.030(2) 0.036(2) 0.040(2) 0.0035(18) 0.0032(18) 0.0029(17)
C35 0.046(3) 0.033(2) 0.036(2) -0.0015(19) 0.002(2) 0.0024(19)
C36 0.036(2) 0.027(2) 0.041(2) 0.0018(17) 0.0013(19) 0.0011(17)
C37 0.067(3) 0.033(2) 0.035(2) 0.0039(18) 0.003(2) 0.000(2)
C38 0.062(3) 0.027(2) 0.033(2) -0.0024(17) 0.001(2) 0.0024(19)
C39 0.057(3) 0.030(2) 0.029(2) 0.0008(17) 0.000(2) 0.0049(19)
C40 0.054(3) 0.029(2) 0.040(2) -0.0093(18) 0.005(2) 0.0014(19)
O1W 0.058(2) 0.106(3) 0.052(2) -0.005(2) 0.0045(18) 0.017(2)
O01 0.474(13) 0.062(4) 0.141(5) -0.032(4) 0.119(6) -0.074(7)
N01 0.475(13) 0.061(3) 0.141(5) -0.034(4) 0.121(6) -0.070(7)
C01 0.475(13) 0.061(3) 0.141(5) -0.033(4) 0.122(6) -0.071(7)
C02 0.476(13) 0.063(4) 0.140(5) -0.033(4) 0.122(6) -0.070(7)
C03 0.474(13) 0.064(4) 0.146(6) -0.036(5) 0.121(7) -0.070(7)
O1' 0.475(13) 0.063(4) 0.141(5) -0.033(4) 0.120(6) -0.072(7)
N1' 0.475(13) 0.061(3) 0.140(5) -0.033(4) 0.121(6) -0.071(7)
C1' 0.475(13) 0.061(3) 0.141(5) -0.033(4) 0.122(6) -0.071(7)
C2' 0.474(13) 0.061(4) 0.137(5) -0.031(5) 0.122(7) -0.072(7)
C3' 0.473(13) 0.062(3) 0.140(5) -0.034(4) 0.121(6) -0.070(7)

loop_
_atom_type_symbol
_atom_type_description
_atom_type_scat_dispersion_real
_atom_type_scat_dispersion_imag
_atom_type_scat_source
C C 0.0033 0.0016 'International Tables Vol C Tables 4.2.6.8 and 6.1.1.4'
H H 0.0000 0.0000 'International Tables Vol C Tables 4.2.6.8 and 6.1.1.4'
Co Co 0.3494 0.9721 'International Tables Vol C Tables 4.2.6.8 and 6.1.1.4'
N N 0.0061 0.0033 'International Tables Vol C Tables 4.2.6.8 and 6.1.1.4'
O O 0.0106 0.0060 'International Tables Vol C Tables 4.2.6.8 and 6.1.1.4'

loop_
_geom_angle_atom_site_label_1
_geom_angle_atom_site_label_2
_geom_angle_atom_site_label_3
_geom_angle
_geom_angle_site_symmetry_1
_geom_angle_site_symmetry_3
C16 N1 C7 126.8(3) . .
C16 N1 H1A 116.6 . .
C7 N1 H1A 116.6 . .
C17 N2 C21 116.3(3) . .
C17 N2 Co1 126.5(3) . .
C21 N2 Co1 116.6(3) . .
C27 N3 C23 116.1(3) . .
C27 N3 Co1 121.1(3) . .
C23 N3 Co1 119.3(3) . .
C29 N4 C33 116.2(3) . .
C29 N4 Co2 121.4(3) . .
C33 N4 Co2 122.4(3) . .
C38 N5 C39 115.6(3) . .
C38 N5 Co2 121.3(3) . 1_565
C39 N5 Co2 123.1(3) . 1_565
O3 Co2 O4 121.69(10) 7_556 .
O3 Co2 O2 145.55(11) 7_556 8_556
O4 Co2 O2 92.64(11) . 8_556
O3 Co2 N4 87.67(11) 7_556 .
O4 Co2 N4 89.27(11) . .
O2 Co2 N4 96.29(11) 8_556 .
O3 Co2 N5 88.42(12) 7_556 1_545
O4 Co2 N5 90.85(11) . 1_545
O2 Co2 N5 88.22(12) 8_556 1_545
N4 Co2 N5 175.48(12) . 1_545
O3 Co2 O1 87.50(11) 7_556 8_556
O4 Co2 O1 150.66(11) . 8_556
O2 Co2 O1 58.47(11) 8_556 8_556
N4 Co2 O1 89.05(11) . 8_556
N5 Co2 O1 93.05(11) 1_545 8_556
O6 Co1 O6 177.77(15) 2_655 .
O6 Co1 N3 86.48(11) 2_655 2_655
O6 Co1 N3 91.95(11) . 2_655
O6 Co1 N3 91.95(11) 2_655 .
O6 Co1 N3 86.48(11) . .
N3 Co1 N3 90.49(17) 2_655 .
O6 Co1 N2 98.54(11) 2_655 2_655
O6 Co1 N2 82.97(11) . 2_655
N3 Co1 N2 174.43(11) 2_655 2_655
N3 Co1 N2 86.95(12) . 2_655
O6 Co1 N2 82.97(11) 2_655 .
O6 Co1 N2 98.54(11) . .
N3 Co1 N2 86.95(12) 2_655 .
N3 Co1 N2 174.44(12) . .
N2 Co1 N2 96.03(17) 2_655 .
C13 O1 Co2 85.6(2) . 8_455
C13 O2 Co2 94.8(2) . 8_455
C14 O3 Co2 162.4(2) . 7_556
C14 O4 Co2 125.9(2) . .
C15 O6 Co1 139.5(2) . .
C6 C1 C2 118.6(4) . .
C6 C1 C13 120.1(4) . .
C2 C1 C13 121.3(4) . .
C1 C2 C3 120.6(4) . .
C1 C2 H2A 119.7 . .
C3 C2 H2A 119.7 . .
C4 C3 C2 120.7(4) . .
C4 C3 H3A 119.7 . .
C2 C3 H3A 119.7 . .
C3 C4 C5 118.4(4) . .
C3 C4 C16 124.5(4) . .
C5 C4 C16 117.2(4) . .
C6 C5 C4 120.8(4) . .
C6 C5 H5A 119.6 . .
C4 C5 H5A 119.6 . .
C1 C6 C5 121.0(4) . .
C1 C6 H6A 119.5 . .
C5 C6 H6A 119.5 . .
C12 C7 C8 119.9(3) . .
C12 C7 N1 123.2(3) . .
C8 C7 N1 116.8(3) . .
C7 C8 C9 120.1(3) . .
C7 C8 H8A 120.0 . .
C9 C8 H8A 120.0 . .
C10 C9 C8 119.7(3) . .
C10 C9 C14 121.1(3) . .
C8 C9 C14 119.2(3) . .
C9 C10 C11 120.6(3) . .
C9 C10 H10A 119.7 . .
C11 C10 H10A 119.7 . .
C12 C11 C10 119.0(3) . .
C12 C11 C15 119.3(3) . .
C10 C11 C15 121.5(3) . .
C11 C12 C7 120.7(3) . .
C11 C12 H12A 119.6 . .
C7 C12 H12A 119.6 . .
O1 C13 O2 121.1(4) . .
O1 C13 C1 120.0(4) . .
O2 C13 C1 118.9(4) . .
O3 C14 O4 124.6(3) . .
O3 C14 C9 118.0(3) . .
O4 C14 C9 117.4(3) . .
O5 C15 O6 125.7(4) . .
O5 C15 C11 117.1(3) . .
O6 C15 C11 117.2(3) . .
O7 C16 N1 122.7(4) . .
O7 C16 C4 120.9(3) . .
N1 C16 C4 116.3(3) . .
N2 C17 C18 123.1(4) . .
N2 C17 H17A 118.5 . .
C18 C17 H17A 118.5 . .
C17 C18 C19 121.0(4) . .
C17 C18 H18A 119.5 . .
C19 C18 H18A 119.5 . .
C18 C19 C20 115.7(4) . .
C18 C19 C22 121.0(4) . .
C20 C19 C22 123.3(4) . .
C21 C20 C19 119.8(4) . .
C21 C20 H20A 120.1 . .
C19 C20 H20A 120.1 . .
N2 C21 C20 124.1(4) . .
N2 C21 H21A 118.0 . .
C20 C21 H21A 118.0 . .
C22 C22 C19 125.9(5) 5_655 .
C22 C22 H22A 117.0 5_655 .
C19 C22 H22A 117.0 . .
N3 C23 C24 123.6(4) . .
N3 C23 H23A 118.2 . .
C24 C23 H23A 118.2 . .
C23 C24 C25 120.3(4) . .
C23 C24 H24A 119.9 . .
C25 C24 H24A 119.9 . .
C26 C25 C24 116.2(4) . .
C26 C25 C28 120.5(4) . .
C24 C25 C28 123.3(4) . .
C27 C26 C25 119.9(4) . .
C27 C26 H26A 120.0 . .
C25 C26 H26A 120.0 . .
N3 C27 C26 123.7(4) . .
N3 C27 H27A 118.1 . .
C26 C27 H27A 118.1 . .
C28 C28 C25 125.6(5) 5_666 .
C28 C28 H28A 117.2 5_666 .
C25 C28 H28A 117.2 . .
N4 C29 C30 123.8(4) . .
N4 C29 H29A 118.1 . .
C30 C29 H29A 118.1 . .
C29 C30 C31 119.9(4) . .
C29 C30 H30A 120.1 . .
C31 C30 H30A 120.1 . .
C32 C31 C30 116.4(4) . .
C32 C31 C34 118.8(4) . .
C30 C31 C34 124.7(4) . .
C31 C32 C33 120.1(4) . .
C31 C32 H32A 120.0 . .
C33 C32 H32A 120.0 . .
N4 C33 C32 123.6(4) . .
N4 C33 H33A 118.2 . .
C32 C33 H33A 118.2 . .
C35 C34 C31 125.3(4) . .
C35 C34 H34A 117.3 . .
C31 C34 H34A 117.3 . .
C34 C35 C36 123.8(4) . .
C34 C35 H35A 118.1 . .
C36 C35 H35A 118.1 . .
C37 C36 C40 116.1(4) . .
C37 C36 C35 119.2(4) . .
C40 C36 C35 124.7(4) . .
C38 C37 C36 120.1(4) . .
C38 C37 H37A 119.9 . .
C36 C37 H37A 119.9 . .
N5 C38 C37 124.3(4) . .
N5 C38 H38A 117.8 . .
C37 C38 H38A 117.8 . .
N5 C39 C40 123.7(4) . .
N5 C39 H39A 118.1 . .
C40 C39 H39A 118.1 . .
C36 C40 C39 120.0(4) . .
C36 C40 H40A 120.0 . .
C39 C40 H40A 120.0 . .
H1WA O1W H1WB 117.4 . .
C01 N01 C03 112.7(9) . .
C01 N01 C02 113.7(10) . .
C03 N01 C02 133.5(15) . .
O01 C01 N01 125.0(13) . .
C1' N1' C3' 118.0(10) . .
C1' N1' C2' 117.9(10) . .
C3' N1' C2' 124.1(16) . .
O1' C1' N1' 121.1(14) . .

loop_
_geom_bond_atom_site_label_1
_geom_bond_atom_site_label_2
_geom_bond_distance
_geom_bond_site_symmetry_2
N1 C16 1.351(5) .
N1 C7 1.419(5) .
N1 H1A 0.8600 .
N2 C17 1.326(5) .
N2 C21 1.348(5) .
N2 Co1 2.208(3) .
N3 C27 1.334(5) .
N3 C23 1.336(5) .
N3 Co1 2.171(3) .
N4 C29 1.331(5) .
N4 C33 1.339(5) .
N4 Co2 2.162(3) .
N5 C38 1.329(5) .
N5 C39 1.332(5) .
N5 Co2 2.172(3) 1_565
Co2 O3 2.006(3) 7_556
Co2 O4 2.025(2) .
Co2 O2 2.124(3) 8_556
Co2 N5 2.172(3) 1_545
Co2 O1 2.326(3) 8_556
Co1 O6 2.097(2) 2_655
Co1 O6 2.097(2) .
Co1 N3 2.171(3) 2_655
Co1 N2 2.208(3) 2_655
O1 C13 1.251(5) .
O1 Co2 2.326(3) 8_455
O2 C13 1.253(5) .
O2 Co2 2.124(3) 8_455
O3 C14 1.245(4) .
O3 Co2 2.006(3) 7_556
O4 C14 1.256(4) .
O5 C15 1.236(4) .
O6 C15 1.254(4) .
O7 C16 1.226(5) .
C1 C6 1.369(6) .
C1 C2 1.385(6) .
C1 C13 1.507(5) .
C2 C3 1.386(6) .
C2 H2A 0.9300 .
C3 C4 1.376(6) .
C3 H3A 0.9300 .
C4 C5 1.386(5) .
C4 C16 1.506(5) .
C5 C6 1.378(6) .
C5 H5A 0.9300 .
C6 H6A 0.9300 .
C7 C12 1.389(5) .
C7 C8 1.390(5) .
C8 C9 1.393(5) .
C8 H8A 0.9300 .
C9 C10 1.388(5) .
C9 C14 1.501(4) .
C10 C11 1.402(5) .
C10 H10A 0.9300 .
C11 C12 1.388(5) .
C11 C15 1.518(5) .
C12 H12A 0.9300 .
C17 C18 1.382(5) .
C17 H17A 0.9300 .
C18 C19 1.388(6) .
C18 H18A 0.9300 .
C19 C20 1.392(5) .
C19 C22 1.459(5) .
C20 C21 1.374(5) .
C20 H20A 0.9300 .
C21 H21A 0.9300 .
C22 C22 1.331(8) 5_655
C22 H22A 0.9300 .
C23 C24 1.369(5) .
C23 H23A 0.9300 .
C24 C25 1.384(6) .
C24 H24A 0.9300 .
C25 C26 1.383(6) .
C25 C28 1.464(5) .
C26 C27 1.376(5) .
C26 H26A 0.9300 .
C27 H27A 0.9300 .
C28 C28 1.325(8) 5_666
C28 H28A 0.9300 .
C29 C30 1.383(5) .
C29 H29A 0.9300 .
C30 C31 1.388(5) .
C30 H30A 0.9300 .
C31 C32 1.380(6) .
C31 C34 1.473(5) .
C32 C33 1.381(6) .
C32 H32A 0.9300 .
C33 H33A 0.9300 .
C34 C35 1.322(6) .
C34 H34A 0.9300 .
C35 C36 1.473(5) .
C35 H35A 0.9300 .
C36 C37 1.379(6) .
C36 C40 1.379(6) .
C37 C38 1.372(6) .
C37 H37A 0.9300 .
C38 H38A 0.9300 .
C39 C40 1.384(5) .
C39 H39A 0.9300 .
C40 H40A 0.9300 .
O1W H1WA 1.0570 .
O1W H1WB 0.9566 .
O01 C01 1.200(11) .
N01 C01 1.486(10) .
N01 C03 1.509(10) .
N01 C02 1.512(10) .
O1' C1' 1.217(10) .
N1' C1' 1.440(10) .
N1' C3' 1.497(10) .
N1' C2' 1.504(10) .
